data_7059367
loop_
_publ_author_name
'Vaddamanu, Moulali'
'Velappan, Kavitha'
'Prabusankar, Ganesan'

_publ_section_title
;
 Homoleptic and heteroleptic Zn(ii) selone catalysts for
 thioetherification of aryl halides without scrubbing oxygen
;
_journal_issue 9
_journal_name_full 'New Journal of Chemistry'
_journal_page_first 3574
_journal_page_last 3583
_journal_paper_doi 10.1039/C9NJ05818D
_journal_volume 44
_journal_year 2020
_chemical_formula_moiety '0.5(C30 H28 Br2 N4 Se2 Zn)'
_chemical_formula_sum 'C15 H14 Br N2 Se Zn0.5'
_chemical_formula_weight 413.85
_space_group_crystal_system triclinic
_space_group_IT_number 2
_space_group_name_Hall '-P 1'
_space_group_name_H-M_alt 'P -1'
_symmetry_Int_Tables_number 2
_atom_sites_solution_primary iterative
_audit_creation_date 2019-11-14
_audit_creation_method
;
Olex2 1.2
(compiled 2018.05.29 svn.r3508 for OlexSys, GUI svn.r5506)
;
_audit_update_record
;
2019-11-22 deposited with the CCDC.	2020-01-08 downloaded from the CCDC.
;
_cell_angle_alpha 92.900(6)
_cell_angle_beta 96.600(6)
_cell_angle_gamma 92.887(6)
_cell_formula_units_Z 4
_cell_length_a 8.3550(7)
_cell_length_b 11.5840(8)
_cell_length_c 16.3071(11)
_cell_measurement_reflns_used 4027
_cell_measurement_temperature 150.00
_cell_measurement_theta_max 71.5420
_cell_measurement_theta_min 3.8238
_cell_volume 1563.3(2)
_computing_cell_refinement
;
CrysAlisPro, Agilent Technologies,
Version 1.171.35.19 (release 27-10-2011 CrysAlis171 .NET)
(compiled Oct 27 2011,15:02:11)
;
_computing_data_collection
;
CrysAlisPro, Agilent Technologies,
Version 1.171.35.19 (release 27-10-2011 CrysAlis171 .NET)
(compiled Oct 27 2011,15:02:11)
;
_computing_data_reduction
;
CrysAlisPro, Agilent Technologies,
Version 1.171.35.19 (release 27-10-2011 CrysAlis171 .NET)
(compiled Oct 27 2011,15:02:11)
;
_computing_molecular_graphics 'Olex2 (Dolomanov et al., 2009)'
_computing_publication_material 'Olex2 (Dolomanov et al., 2009)'
_computing_structure_refinement 'olex2.refine (Bourhis et al., 2015)'
_computing_structure_solution 'olex2.solve (Bourhis et al., 2015)'
_diffrn_ambient_temperature 150.0
_diffrn_detector_area_resol_mean 16.1293
_diffrn_measured_fraction_theta_full 0.8959
_diffrn_measured_fraction_theta_max 0.8959
_diffrn_measurement_details
;
#__ type_ start__ end____ width___ exp.time_
  1 omega  -70.00  -34.00   1.0000    1.5000
omega____ theta____ kappa____ phi______ frames
    -        0.0000  -19.0000  -60.0000 36

#__ type_ start__ end____ width___ exp.time_
  2 omega  -20.00    8.00   1.0000    1.5000
omega____ theta____ kappa____ phi______ frames
    -        0.0000  -19.0000  -60.0000 28

#__ type_ start__ end____ width___ exp.time_
  3 omega  -65.00  -40.00   1.0000    1.5000
omega____ theta____ kappa____ phi______ frames
    -      -33.5000  178.0000 -150.0000 25

#__ type_ start__ end____ width___ exp.time_
  4 omega -103.00  -32.00   1.0000    1.5000
omega____ theta____ kappa____ phi______ frames
    -      -33.5000  -38.0000   90.0000 71

#__ type_ start__ end____ width___ exp.time_
  5 omega -105.00  -78.00   1.0000    1.5000
omega____ theta____ kappa____ phi______ frames
    -      -33.5000  178.0000   60.0000 27

#__ type_ start__ end____ width___ exp.time_
  6 omega   34.00  122.00   1.0000    1.5000
omega____ theta____ kappa____ phi______ frames
    -       54.0000   38.0000 -180.0000 88

#__ type_ start__ end____ width___ exp.time_
  7 omega   51.00  109.00   1.0000    1.5000
omega____ theta____ kappa____ phi______ frames
    -       54.0000 -125.0000   60.0000 58

#__ type_ start__ end____ width___ exp.time_
  8 omega  -17.00   76.00   1.0000    1.5000
omega____ theta____ kappa____ phi______ frames
    -       54.0000  -38.0000    0.0000 93

#__ type_ start__ end____ width___ exp.time_
  9 omega    0.00   70.00   1.0000    1.5000
omega____ theta____ kappa____ phi______ frames
    -       54.0000  -57.0000  -90.0000 70

#__ type_ start__ end____ width___ exp.time_
 10 omega   34.00   64.00   1.0000    1.5000
omega____ theta____ kappa____ phi______ frames
    -       54.0000 -125.0000  -96.0000 30

#__ type_ start__ end____ width___ exp.time_
 11 omega   32.00   98.00   1.0000    1.5000
omega____ theta____ kappa____ phi______ frames
    -       54.0000   38.0000  -90.0000 66

#__ type_ start__ end____ width___ exp.time_
 12 omega   37.00   82.00   1.0000    1.5000
omega____ theta____ kappa____ phi______ frames
    -      108.0000  -38.0000   60.0000 45

#__ type_ start__ end____ width___ exp.time_
 13 omega  124.00  174.00   1.0000    1.5000
omega____ theta____ kappa____ phi______ frames
    -      108.0000   77.0000  150.0000 50

#__ type_ start__ end____ width___ exp.time_
 14 omega   37.00   93.00   1.0000    1.5000
omega____ theta____ kappa____ phi______ frames
    -      108.0000  -38.0000 -180.0000 56

#__ type_ start__ end____ width___ exp.time_
 15 omega   68.00   94.00   1.0000    1.5000
omega____ theta____ kappa____ phi______ frames
    -      108.0000 -111.0000 -180.0000 26

#__ type_ start__ end____ width___ exp.time_
 16 omega   37.00   84.00   1.0000    1.5000
omega____ theta____ kappa____ phi______ frames
    -      108.0000  -38.0000 -120.0000 47

#__ type_ start__ end____ width___ exp.time_
 17 omega   37.00  177.00   1.0000    1.5000
omega____ theta____ kappa____ phi______ frames
    -      108.0000    0.0000  -60.0000 140

#__ type_ start__ end____ width___ exp.time_
 18 omega   43.00   92.00   1.0000    1.5000
omega____ theta____ kappa____ phi______ frames
    -      108.0000 -111.0000   30.0000 49

#__ type_ start__ end____ width___ exp.time_
 19 omega   37.00   93.00   1.0000    1.5000
omega____ theta____ kappa____ phi______ frames
    -      108.0000  -38.0000    0.0000 56

#__ type_ start__ end____ width___ exp.time_
 20 omega   52.00  129.00   1.0000    1.5000
omega____ theta____ kappa____ phi______ frames
    -      108.0000  -77.0000 -120.0000 77

#__ type_ start__ end____ width___ exp.time_
 21 omega   56.00   90.00   1.0000    1.5000
omega____ theta____ kappa____ phi______ frames
    -      108.0000  -38.0000  120.0000 34

#__ type_ start__ end____ width___ exp.time_
 22 omega   94.00  123.00   1.0000    1.5000
omega____ theta____ kappa____ phi______ frames
    -      108.0000   63.0000  -30.0000 29

#__ type_ start__ end____ width___ exp.time_
 23 omega   38.00  112.00   1.0000    1.5000
omega____ theta____ kappa____ phi______ frames
    -      108.0000 -111.0000 -120.0000 74

#__ type_ start__ end____ width___ exp.time_
 24 omega   87.00  131.00   1.0000    1.5000
omega____ theta____ kappa____ phi______ frames
    -      108.0000   38.0000 -180.0000 44

#__ type_ start__ end____ width___ exp.time_
 25 omega   48.00  136.00   1.0000    1.5000
omega____ theta____ kappa____ phi______ frames
    -      108.0000  -77.0000   60.0000 88
;
_diffrn_measurement_device_type 'SuperNova, Dual, Cu at zero, Eos'
_diffrn_measurement_method '\w scans'
_diffrn_orient_matrix_UB_11 0.0126449000
_diffrn_orient_matrix_UB_12 0.1169139000
_diffrn_orient_matrix_UB_13 0.0503781000
_diffrn_orient_matrix_UB_21 0.0015623000
_diffrn_orient_matrix_UB_22 -0.0641884000
_diffrn_orient_matrix_UB_23 0.0805286000
_diffrn_orient_matrix_UB_31 0.1854796000
_diffrn_orient_matrix_UB_32 0.0001410000
_diffrn_orient_matrix_UB_33 0.0071331000
_diffrn_radiation_monochromator mirror
_diffrn_radiation_type 'Cu K\a'
_diffrn_radiation_wavelength 1.54184
_diffrn_reflns_av_R_equivalents 0.0419
_diffrn_reflns_av_unetI/netI 0.0477
_diffrn_reflns_limit_h_max 10
_diffrn_reflns_limit_h_min -6
_diffrn_reflns_limit_k_max 13
_diffrn_reflns_limit_k_min -13
_diffrn_reflns_limit_l_max 19
_diffrn_reflns_limit_l_min -19
_diffrn_reflns_number 9043
_diffrn_reflns_theta_full 71.6849
_diffrn_reflns_theta_max 71.68
_diffrn_reflns_theta_min 3.83
_diffrn_source 'SuperNova (Cu) X-ray Source'
_exptl_absorpt_coefficient_mu 6.947
_exptl_absorpt_correction_T_max 1.00000
_exptl_absorpt_correction_T_min 0.69896
_exptl_absorpt_correction_type multi-scan
_exptl_absorpt_process_details
;
CrysAlisPro, Agilent Technologies,
Version 1.171.35.19 (release 27-10-2011 CrysAlis171 .NET)
(compiled Oct 27 2011,15:02:11)
Empirical absorption correction using spherical harmonics,
 implemented in SCALE3 ABSPACK scaling algorithm.
;
_exptl_crystal_colour 'clear dark white'
_exptl_crystal_colour_lustre clear
_exptl_crystal_colour_modifier dark
_exptl_crystal_colour_primary white
_exptl_crystal_density_diffrn 1.7583
_exptl_crystal_density_method 'not measured'
_exptl_crystal_description cube
_exptl_crystal_F_000 800.3322
_exptl_crystal_size_max 0.18
_exptl_crystal_size_mid 0.16
_exptl_crystal_size_min 0.14
_refine_diff_density_max 1.0880
_refine_diff_density_min -1.6295
_refine_diff_density_rms 0.2057
_refine_ls_d_res_high 0.8121
_refine_ls_d_res_low 11.5506
_refine_ls_goodness_of_fit_ref 1.1837
_refine_ls_hydrogen_treatment constr
_refine_ls_matrix_type full
_refine_ls_number_constraints 50
_refine_ls_number_parameters 354
_refine_ls_number_reflns 5482
_refine_ls_number_restraints 0
_refine_ls_restrained_S_all 1.1837
_refine_ls_R_factor_all 0.0975
_refine_ls_R_factor_gt 0.0691
_refine_ls_shift/su_max 0.0000
_refine_ls_shift/su_mean 0.0000
_refine_ls_structure_factor_coef Fsqd
_refine_ls_weighting_details 'w=1/[\s^2^(Fo^2^)+(0.2P)^2^] where P=(Fo^2^+2Fc^2^)/3'
_refine_ls_weighting_scheme calc
_refine_ls_wR_factor_gt 0.2165
_refine_ls_wR_factor_ref 0.3002
_reflns_Friedel_coverage 0.0
_reflns_limit_h_max 9
_reflns_limit_h_min -10
_reflns_limit_k_max 13
_reflns_limit_k_min -13
_reflns_limit_l_max 19
_reflns_limit_l_min 0
_reflns_number_gt 3935
_reflns_number_total 5482
_reflns_threshold_expression I>=2u(I)
_cod_data_source_file c9nj05818d2.cif
_cod_data_source_block 2-CCDC1861563
_cod_depositor_comments 'Adding full bibliography for 7059363--7059367.cif.'
_cod_database_code 7059367
_chemical_oxdiff_formula 'C20 H20 N2 Se Zn Br'
_reflns_odcompleteness_completeness 93.66
_reflns_odcompleteness_iscentric 1
_reflns_odcompleteness_theta 66.97
_olex2_refinement_description
;
1. Fixed Uiso
 At 1.2 times of:
  All C(H) groups, All C(H,H) groups
 At 1.5 times of:
  All C(H,H,H) groups
2.a Secondary CH2 refined with riding coordinates:
 C20(H20a,H20b), C5(H5a,H5b)
2.b Aromatic/amide H refined with riding coordinates:
 C18(H18), C17(H17), C30(H30), C27(H27), C24(H24), C22(H22), C23(H23),
 C29(H29), C28(H28), C7(H7), C3(H3), C9(H9), C15(H15), C2(H2), C12(H12), C8(H8),
  C13(H13), C14(H14)
2.c Idealised Me refined as rotating group:
 C19(H19a,H19b,H19c), C4(H4a,H4b,H4c)
;
_olex2_submission_special_instructions 'No special instructions were received'

loop_
_space_group_symop_id
_space_group_symop_operation_xyz
1 x,y,z
2 -x,-y,-z

loop_
_atom_site_label
_atom_site_type_symbol
_atom_site_fract_x
_atom_site_fract_y
_atom_site_fract_z
_atom_site_U_iso_or_equiv
_atom_site_adp_type
_atom_site_occupancy
_atom_site_refinement_flags_posn
Br2 Br 0.46496(14) 0.13025(8) 0.76100(6) 0.0704(4) Uani 1.000000 .
Se2 Se 0.35801(14) -0.21470(8) 0.77680(5) 0.0665(4) Uani 1.000000 .
Br1 Br 0.06335(15) 0.01788(9) 0.84411(7) 0.0750(4) Uani 1.000000 .
Se1 Se 0.14578(14) -0.04197(10) 0.60216(6) 0.0727(4) Uani 1.000000 .
Zn1 Zn 0.25616(16) -0.02055(10) 0.74938(7) 0.0619(4) Uani 1.000000 .
N1 N 0.5508(9) -0.1449(6) 0.9315(4) 0.0577(17) Uani 1.000000 .
N2 N 0.3163(9) -0.2169(5) 0.9491(4) 0.0568(17) Uani 1.000000 .
C16 C 0.4116(11) -0.1906(6) 0.8910(5) 0.057(2) Uani 1.000000 .
C21 C 0.1524(12) -0.4024(7) 0.9161(5) 0.062(2) Uani 1.000000 .
C18 C 0.3971(13) -0.1886(8) 1.0255(5) 0.066(2) Uani 1.000000 .
H18 H 0.3573(13) -0.1992(8) 1.0771(5) 0.079(3) Uiso 1.000000 R
C26 C 0.0000(13) -0.4628(8) 0.8860(5) 0.064(2) Uani 1.000000 .
C17 C 0.5439(13) -0.1426(8) 1.0143(6) 0.068(3) Uani 1.000000 .
H17 H 0.6268(13) -0.1141(8) 1.0563(6) 0.081(3) Uiso 1.000000 R
C30 C -0.1498(15) -0.6443(8) 0.8376(6) 0.075(3) Uani 1.000000 .
H30 H -0.1524(15) -0.7256(8) 0.8257(6) 0.090(4) Uiso 1.000000 R
C25 C -0.0011(13) -0.5834(8) 0.8683(5) 0.067(3) Uani 1.000000 .
C27 C -0.1468(13) -0.4080(9) 0.8731(7) 0.075(3) Uani 1.000000 .
H27 H -0.1483(13) -0.3273(9) 0.8864(7) 0.090(3) Uiso 1.000000 R
C24 C 0.1449(15) -0.6419(8) 0.8811(7) 0.078(3) Uani 1.000000 .
H24 H 0.1452(15) -0.7229(8) 0.8688(7) 0.094(4) Uiso 1.000000 R
C22 C 0.2883(14) -0.4605(8) 0.9281(6) 0.071(3) Uani 1.000000 .
H22 H 0.3880(14) -0.4200(8) 0.9482(6) 0.085(3) Uiso 1.000000 R
C20 C 0.1518(12) -0.2725(7) 0.9330(6) 0.064(2) Uani 1.000000 .
H20a H 0.0934(12) -0.2565(7) 0.9815(6) 0.077(3) Uiso 1.000000 R
H20b H 0.0929(12) -0.2382(7) 0.8849(6) 0.077(3) Uiso 1.000000 R
C23 C 0.2829(17) -0.5807(9) 0.9111(7) 0.085(3) Uani 1.000000 .
H23 H 0.3794(17) -0.6203(9) 0.9211(7) 0.102(4) Uiso 1.000000 R
C29 C -0.2851(17) -0.5887(10) 0.8254(7) 0.086(3) Uani 1.000000 .
H29 H -0.3832(17) -0.6310(10) 0.8049(7) 0.104(4) Uiso 1.000000 R
C19 C 0.6873(13) -0.1018(8) 0.8924(7) 0.076(3) Uani 1.000000 .
H19a H 0.710(7) -0.158(4) 0.849(4) 0.114(4) Uiso 1.000000 GR
H19b H 0.662(4) -0.028(4) 0.868(5) 0.114(4) Uiso 1.000000 GR
H19c H 0.782(3) -0.090(7) 0.9338(13) 0.114(4) Uiso 1.000000 GR
C28 C -0.2857(15) -0.4678(10) 0.8423(8) 0.084(3) Uani 1.000000 .
H28 H -0.3828(15) -0.4289(10) 0.8321(8) 0.101(4) Uiso 1.000000 R
N3 N -0.1815(12) -0.0270(7) 0.6376(5) 0.074(2) Uani 1.000000 .
N5 N -0.1126(12) -0.2063(8) 0.6309(6) 0.079(2) Uani 1.000000 .
C1 C -0.0569(15) -0.0956(9) 0.6242(5) 0.073(3) Uani 1.000000 .
C4 C -0.1741(17) 0.0973(9) 0.6352(8) 0.087(3) Uani 1.000000 .
H4a H -0.090(8) 0.1308(10) 0.678(4) 0.131(5) Uiso 1.000000 GR
H4b H -0.149(11) 0.1192(9) 0.581(2) 0.131(5) Uiso 1.000000 GR
H4c H -0.279(4) 0.1264(11) 0.645(6) 0.131(5) Uiso 1.000000 GR
C11 C -0.1820(13) -0.4177(9) 0.4984(6) 0.071(3) Uani 1.000000 .
C6 C -0.1225(14) -0.4109(9) 0.5845(6) 0.071(3) Uani 1.000000 .
C5 C -0.0169(15) -0.3096(9) 0.6222(7) 0.079(3) Uani 1.000000 .
H5a H 0.0693(15) -0.2928(9) 0.5870(7) 0.095(4) Uiso 1.000000 R
H5b H 0.0347(15) -0.3284(9) 0.6773(7) 0.095(4) Uiso 1.000000 R
C10 C -0.2771(15) -0.5172(11) 0.4644(7) 0.083(3) Uani 1.000000 .
C7 C -0.1622(18) -0.5002(10) 0.6307(8) 0.091(4) Uani 1.000000 .
H7 H -0.1229(18) -0.4960(10) 0.6879(8) 0.109(4) Uiso 1.000000 R
C3 C -0.2672(15) -0.2079(9) 0.6506(8) 0.087(3) Uani 1.000000 .
H3 H -0.3318(15) -0.2747(9) 0.6600(8) 0.104(4) Uiso 1.000000 R
C9 C -0.3100(18) -0.6062(10) 0.5177(9) 0.098(4) Uani 1.000000 .
H9 H -0.3712(18) -0.6743(10) 0.4954(9) 0.118(5) Uiso 1.000000 R
C15 C -0.3306(17) -0.5248(13) 0.3785(9) 0.102(4) Uani 1.000000 .
H15 H -0.3901(17) -0.5924(13) 0.3542(9) 0.123(5) Uiso 1.000000 R
C2 C -0.3119(16) -0.0966(12) 0.6544(9) 0.095(4) Uani 1.000000 .
H2 H -0.4136(16) -0.0715(12) 0.6664(9) 0.115(5) Uiso 1.000000 R
C12 C -0.1475(17) -0.3263(11) 0.4454(8) 0.090(3) Uani 1.000000 .
H12 H -0.0858(17) -0.2581(11) 0.4669(8) 0.108(4) Uiso 1.000000 R
C8 C -0.258(2) -0.5971(11) 0.5983(9) 0.104(4) Uani 1.000000 .
H8 H -0.285(2) -0.6564(11) 0.6332(9) 0.125(5) Uiso 1.000000 R
C13 C -0.2051(19) -0.3395(16) 0.3636(9) 0.111(5) Uani 1.000000 .
H13 H -0.1811(19) -0.2802(16) 0.3279(9) 0.133(6) Uiso 1.000000 R
C14 C -0.298(2) -0.4372(17) 0.3311(9) 0.121(5) Uani 1.000000 .
H14 H -0.339(2) -0.4424(17) 0.2742(9) 0.145(6) Uiso 1.000000 R

loop_
_atom_site_aniso_label
_atom_site_aniso_U_11
_atom_site_aniso_U_22
_atom_site_aniso_U_33
_atom_site_aniso_U_12
_atom_site_aniso_U_13
_atom_site_aniso_U_23
Br2 0.0827(8) 0.0579(6) 0.0661(6) -0.0131(5) -0.0026(5) 0.0011(4)
Se2 0.0922(9) 0.0523(6) 0.0512(5) -0.0033(5) -0.0027(5) -0.0014(4)
Br1 0.0873(9) 0.0662(6) 0.0714(6) -0.0044(5) 0.0132(5) 0.0022(5)
Se1 0.0824(8) 0.0843(8) 0.0479(5) -0.0103(6) -0.0008(5) 0.0038(5)
Zn1 0.0765(9) 0.0541(7) 0.0515(6) -0.0061(6) -0.0038(5) 0.0028(5)
N1 0.062(5) 0.043(3) 0.065(4) -0.004(3) -0.004(3) 0.006(3)
N2 0.073(5) 0.042(3) 0.052(3) -0.006(3) -0.003(3) 0.005(3)
C16 0.069(6) 0.036(3) 0.063(4) 0.003(3) -0.007(4) 0.003(3)
C21 0.078(6) 0.049(4) 0.056(4) -0.010(4) -0.001(4) 0.012(3)
C18 0.093(7) 0.053(4) 0.049(4) 0.002(5) -0.004(4) 0.004(3)
C26 0.080(7) 0.054(5) 0.055(4) -0.012(4) 0.002(4) 0.010(4)
C17 0.089(7) 0.049(4) 0.059(5) -0.009(4) -0.012(4) 0.004(4)
C30 0.098(8) 0.053(5) 0.070(5) -0.031(5) 0.008(5) -0.000(4)
C25 0.090(7) 0.052(5) 0.057(4) -0.013(5) 0.005(4) 0.007(4)
C27 0.077(7) 0.059(5) 0.083(6) -0.013(5) -0.003(5) 0.008(5)
C24 0.112(9) 0.046(5) 0.077(6) 0.002(5) 0.012(6) 0.004(4)
C22 0.086(7) 0.048(4) 0.075(6) 0.001(5) -0.009(5) 0.008(4)
C20 0.071(6) 0.048(4) 0.071(5) -0.004(4) -0.002(4) 0.010(4)
C23 0.103(9) 0.059(6) 0.090(7) 0.012(6) -0.009(6) 0.014(5)
C29 0.099(10) 0.079(7) 0.076(6) -0.022(7) -0.001(6) 0.003(5)
C19 0.075(7) 0.051(5) 0.100(7) 0.005(5) 0.010(6) 0.001(5)
C28 0.071(7) 0.075(7) 0.106(8) 0.002(5) 0.008(6) 0.010(6)
N3 0.090(6) 0.060(5) 0.073(5) 0.003(4) 0.018(4) -0.004(4)
N5 0.089(7) 0.067(5) 0.076(5) -0.012(5) 0.004(5) -0.014(4)
C1 0.101(8) 0.066(5) 0.045(4) -0.014(5) -0.003(4) -0.008(4)
C4 0.115(10) 0.059(6) 0.090(7) 0.002(6) 0.027(7) -0.005(5)
C11 0.074(7) 0.069(6) 0.067(5) -0.005(5) 0.000(5) -0.004(4)
C6 0.083(7) 0.068(6) 0.061(5) 0.002(5) 0.005(5) -0.005(4)
C5 0.091(8) 0.063(6) 0.077(6) 0.005(5) -0.006(6) -0.014(5)
C10 0.078(7) 0.086(7) 0.078(6) -0.008(6) -0.003(5) -0.010(5)
C7 0.126(11) 0.063(6) 0.083(7) 0.004(6) 0.005(7) 0.006(5)
C3 0.079(8) 0.058(6) 0.125(9) -0.008(5) 0.039(7) -0.027(6)
C9 0.109(10) 0.060(6) 0.122(10) -0.006(6) 0.014(8) -0.014(6)
C15 0.097(9) 0.101(9) 0.098(9) 0.020(8) -0.020(7) -0.045(7)
C2 0.072(8) 0.093(8) 0.122(10) -0.019(6) 0.031(7) -0.016(7)
C12 0.107(10) 0.080(7) 0.082(7) 0.007(7) -0.000(6) 0.016(6)
C8 0.152(14) 0.063(7) 0.097(9) 0.003(7) 0.018(9) 0.005(6)
C13 0.099(10) 0.141(13) 0.092(9) 0.005(9) 0.000(8) 0.035(9)
C14 0.131(14) 0.160(16) 0.068(7) 0.028(12) -0.016(8) 0.004(9)

loop_
_atom_type_symbol
_atom_type_scat_dispersion_real
_atom_type_scat_dispersion_imag
_atom_type_scat_Cromer_Mann_a1
_atom_type_scat_Cromer_Mann_a2
_atom_type_scat_Cromer_Mann_a3
_atom_type_scat_Cromer_Mann_a4
_atom_type_scat_Cromer_Mann_b1
_atom_type_scat_Cromer_Mann_b2
_atom_type_scat_Cromer_Mann_b3
_atom_type_scat_Cromer_Mann_b4
_atom_type_scat_Cromer_Mann_c
_atom_type_scat_source
_atom_type_scat_dispersion_source
C 0.01920 0.00962 2.31000 1.02000 1.58860 0.86500 20.84390 10.20750 0.56870 51.65120 0.215599998832 'International Tables Volume C Table 6.1.1.4 (pp. 500-502)' 'Henke, Gullikson and Davis, At. Data and Nucl. Data Tables, 1993, 54, 2'
H 0.00000 0.00000 0.49300 0.32291 0.14019 0.04081 10.51090 26.12570 3.14236 57.79970 0.0030380000826 'International Tables Volume C Table 6.1.1.4 (pp. 500-502)' 'Henke, Gullikson and Davis, At. Data and Nucl. Data Tables, 1993, 54, 2'
Zn -1.55628 0.70462 14.07430 7.03180 5.16520 2.41000 3.26550 0.23330 10.31630 58.70970 1.30410003662 'International Tables Volume C Table 6.1.1.4 (pp. 500-502)' 'Henke, Gullikson and Davis, At. Data and Nucl. Data Tables, 1993, 54, 2'
N 0.03256 0.01839 12.21260 3.13220 2.01250 1.16630 0.00570 9.89330 28.99750 0.58260 -11.5290002823 'International Tables Volume C Table 6.1.1.4 (pp. 500-502)' 'Henke, Gullikson and Davis, At. Data and Nucl. Data Tables, 1993, 54, 2'
Br -0.67402 1.33011 17.17890 5.23580 5.63770 3.98510 2.17230 16.57960 0.26090 41.43280 2.95569992065 'International Tables Volume C Table 6.1.1.4 (pp. 500-502)' 'Henke, Gullikson and Davis, At. Data and Nucl. Data Tables, 1993, 54, 2'
Se -0.79210 1.18296 17.00060 5.81960 3.97310 4.35430 2.40980 0.27260 15.23720 43.81630 2.84089994431 'International Tables Volume C Table 6.1.1.4 (pp. 500-502)' 'Henke, Gullikson and Davis, At. Data and Nucl. Data Tables, 1993, 54, 2'

loop_
_geom_angle_atom_site_label_1
_geom_angle_atom_site_label_2
_geom_angle_atom_site_label_3
_geom_angle
_geom_angle_site_symmetry_1
_geom_angle_site_symmetry_3
_geom_angle_publ_flag
C16 Se2 Zn1 97.7(2) . . ?
C1 Se1 Zn1 93.8(3) . . ?
Se2 Zn1 Br2 113.41(6) . . ?
Br1 Zn1 Br2 110.97(6) . . ?
Br1 Zn1 Se2 107.41(5) . . ?
Se1 Zn1 Br2 106.54(5) . . ?
Se1 Zn1 Se2 102.99(5) . . ?
Se1 Zn1 Br1 115.43(7) . . ?
C17 N1 C16 110.1(8) . . ?
C19 N1 C16 124.9(8) . . ?
C19 N1 C17 125.0(8) . . ?
C18 N2 C16 109.5(8) . . ?
C20 N2 C16 125.3(7) . . ?
C20 N2 C18 125.1(8) . . ?
N1 C16 Se2 127.6(7) . . ?
N2 C16 Se2 126.1(6) . . ?
N2 C16 N1 106.3(7) . . ?
C22 C21 C26 120.6(9) . . ?
C20 C21 C26 117.1(9) . . ?
C20 C21 C22 122.3(8) . . ?
C17 C18 N2 107.2(8) . . ?
C25 C26 C21 117.9(10) . . ?
C27 C26 C21 123.7(9) . . ?
C27 C26 C25 118.4(9) . . ?
C18 C17 N1 106.9(8) . . ?
C29 C30 C25 120.7(10) . . ?
C30 C25 C26 118.8(10) . . ?
C24 C25 C26 120.0(9) . . ?
C24 C25 C30 121.2(9) . . ?
C28 C27 C26 121.5(10) . . ?
C23 C24 C25 119.1(9) . . ?
C23 C22 C21 120.1(10) . . ?
C21 C20 N2 112.6(8) . . ?
C22 C23 C24 122.2(12) . . ?
C28 C29 C30 121.2(11) . . ?
C29 C28 C27 119.4(12) . . ?
C4 N3 C1 124.6(9) . . ?
C2 N3 C1 108.8(9) . . ?
C2 N3 C4 126.5(11) . . ?
C5 N5 C1 124.9(10) . . ?
C3 N5 C1 109.9(10) . . ?
C3 N5 C5 125.1(9) . . ?
N3 C1 Se1 125.1(7) . . ?
N5 C1 Se1 128.5(10) . . ?
N5 C1 N3 106.4(10) . . ?
C10 C11 C6 119.2(10) . . ?
C12 C11 C6 121.7(9) . . ?
C12 C11 C10 119.1(10) . . ?
C5 C6 C11 121.0(9) . . ?
C7 C6 C11 118.2(10) . . ?
C7 C6 C5 120.9(10) . . ?
C6 C5 N5 110.5(9) . . ?
C9 C10 C11 118.2(11) . . ?
C15 C10 C11 118.7(12) . . ?
C15 C10 C9 123.1(12) . . ?
C8 C7 C6 123.1(12) . . ?
C2 C3 N5 107.7(10) . . ?
C8 C9 C10 121.9(11) . . ?
C14 C15 C10 120.6(13) . . ?
C3 C2 N3 107.2(11) . . ?
C13 C12 C11 118.7(12) . . ?
C9 C8 C7 119.4(12) . . ?
C14 C13 C12 121.6(13) . . ?
C13 C14 C15 121.3(13) . . ?

loop_
_geom_bond_atom_site_label_1
_geom_bond_atom_site_label_2
_geom_bond_distance
_geom_bond_site_symmetry_2
_geom_bond_publ_flag
Br2 Zn1 2.3905(15) . ?
Se2 Zn1 2.4878(16) . ?
Se2 C16 1.868(9) . ?
Br1 Zn1 2.3988(17) . ?
Se1 Zn1 2.4665(14) . ?
Se1 C1 1.855(11) . ?
N1 C16 1.340(11) . ?
N1 C17 1.358(12) . ?
N1 C19 1.448(12) . ?
N2 C16 1.343(11) . ?
N2 C18 1.363(10) . ?
N2 C20 1.478(11) . ?
C21 C26 1.443(12) . ?
C21 C22 1.349(15) . ?
C21 C20 1.516(12) . ?
C18 C17 1.348(14) . ?
C26 C25 1.412(13) . ?
C26 C27 1.409(16) . ?
C30 C25 1.423(13) . ?
C30 C29 1.329(17) . ?
C25 C24 1.425(16) . ?
C27 C28 1.352(15) . ?
C24 C23 1.351(16) . ?
C22 C23 1.402(14) . ?
C29 C28 1.414(16) . ?
N3 C1 1.371(15) . ?
N3 C4 1.441(13) . ?
N3 C2 1.384(13) . ?
N5 C1 1.356(12) . ?
N5 C5 1.482(14) . ?
N5 C3 1.365(14) . ?
C11 C6 1.431(14) . ?
C11 C10 1.418(14) . ?
C11 C12 1.440(14) . ?
C6 C5 1.493(13) . ?
C6 C7 1.360(14) . ?
C10 C9 1.419(18) . ?
C10 C15 1.417(17) . ?
C7 C8 1.388(17) . ?
C3 C2 1.360(18) . ?
C9 C8 1.334(19) . ?
C15 C14 1.34(2) . ?
C12 C13 1.363(19) . ?
C13 C14 1.39(2) . ?
